data_1503747
loop_
_publ_author_name
'Moreau, Beno\^it'
'Wu, Jessica Y.'
'Ritter, Tobias'

_publ_section_title
;
 Iron-catalyzed 1,4-addition of alpha-olefins to dienes.
;
_journal_issue 2
_journal_name_full 'Organic letters'
_journal_page_first 337
_journal_page_last 339
_journal_paper_doi 10.1021/ol802524r
_journal_volume 11
_journal_year 2009
_chemical_absolute_configuration ad
_chemical_compound_source 'chemical synthesis'
_chemical_formula_iupac '[Fe Cl2 (C15 H16 N2)]'
_chemical_formula_moiety 'C15 H16 Cl2 Fe N2'
_chemical_formula_structural '(Fe Cl2 (C15 H16 N2))'
_chemical_formula_sum 'C15 H16 Cl2 Fe N2'
_chemical_formula_weight 351.05
_chemical_melting_point '166-169\%C dec.'
_chemical_name_common JYW02157
_chemical_name_systematic
; 
Dichloro(6-methyl-2-((\a-methyl)benzyliminomethyl)pyridine-N,N')iron(II)
;
_space_group_IT_number 19
_symmetry_cell_setting orthorhombic
_symmetry_Int_Tables_number 19
_symmetry_space_group_name_Hall 'P 2ac 2ab'
_symmetry_space_group_name_H-M 'P 21 21 21'
_atom_sites_solution_hydrogens geom
_atom_sites_solution_primary direct
_atom_sites_solution_secondary difmap
_audit_creation_method SHELXL-97
_cell_angle_alpha 90.00
_cell_angle_beta 90.00
_cell_angle_gamma 90.00
_cell_formula_units_Z 8
_cell_length_a 14.3528(7)
_cell_length_b 15.0877(7)
_cell_length_c 15.1959(6)
_cell_measurement_reflns_used 3122
_cell_measurement_temperature 193(2)
_cell_measurement_theta_max 17.71
_cell_measurement_theta_min 2.37
_cell_volume 3290.7(3)
_computing_cell_refinement 'SAINT V7.34A (Bruker AXS, 2006b)'
_computing_data_collection 'APEX2 v2.1-0 (Bruker AXS, 2006a)'
_computing_data_reduction
;
SAINT V7.34A (Bruker AXS, 2006b), SADABS (Bruker AXS, 2004)
;
_computing_molecular_graphics 'SHELXTL v6.12 (Bruker AXS, 2001)'
_computing_publication_material 'SHELXTL v6.12 (Bruker AXS, 2001)'
_computing_structure_refinement 'SHELXTL v6.12 (Bruker AXS, 2001)'
_computing_structure_solution 'SHELXTL v6.12 (Bruker AXS, 2001)'
_diffrn_ambient_temperature 193(2)
_diffrn_detector_area_resol_mean 836.6
_diffrn_measured_fraction_theta_full 1.000
_diffrn_measured_fraction_theta_max 1.000
_diffrn_measurement_device_type 'Bruker APEX II CCD'
_diffrn_measurement_method '\w scans, 1830 0.5\% rotations'
_diffrn_radiation_monochromator graphite
_diffrn_radiation_source 'fine-focus sealed tube'
_diffrn_radiation_type 'Mo K\a'
_diffrn_radiation_wavelength 0.71073
_diffrn_reflns_av_R_equivalents 0.1186
_diffrn_reflns_av_sigmaI/netI 0.0750
_diffrn_reflns_limit_h_max 17
_diffrn_reflns_limit_h_min -17
_diffrn_reflns_limit_k_max 17
_diffrn_reflns_limit_k_min -17
_diffrn_reflns_limit_l_max 18
_diffrn_reflns_limit_l_min -16
_diffrn_reflns_number 45525
_diffrn_reflns_theta_full 25.00
_diffrn_reflns_theta_max 25.00
_diffrn_reflns_theta_min 1.90
_diffrn_standards_decay_% 0
_diffrn_standards_number 0
_exptl_absorpt_coefficient_mu 1.232
_exptl_absorpt_correction_T_max 0.9581
_exptl_absorpt_correction_T_min 0.8815
_exptl_absorpt_correction_type numerical
_exptl_absorpt_process_details 'SADABS (Bruker AXS, 2004)'
_exptl_crystal_colour orange
_exptl_crystal_density_diffrn 1.417
_exptl_crystal_density_method 'not measured'
_exptl_crystal_description prism
_exptl_crystal_F_000 1440
_exptl_crystal_size_max 0.105
_exptl_crystal_size_mid 0.100
_exptl_crystal_size_min 0.035
_refine_diff_density_max 0.376
_refine_diff_density_min -0.348
_refine_diff_density_rms 0.066
_refine_ls_abs_structure_details 'Flack H D (1983), Acta Cryst. A39, 876-881'
_refine_ls_abs_structure_Flack 0.01(3)
_refine_ls_extinction_method none
_refine_ls_goodness_of_fit_ref 1.026
_refine_ls_hydrogen_treatment constr
_refine_ls_matrix_type full
_refine_ls_number_parameters 520
_refine_ls_number_reflns 5793
_refine_ls_number_restraints 556
_refine_ls_restrained_S_all 0.985
_refine_ls_R_factor_all 0.0944
_refine_ls_R_factor_gt 0.0464
_refine_ls_shift/su_max 0.001
_refine_ls_shift/su_mean 0.000
_refine_ls_structure_factor_coef Fsqd
_refine_ls_weighting_details 'w=1/[\s^2^(Fo^2^)+(0.0409P)^2^+0.0193P] where P=(Fo^2^+2Fc^2^)/3'
_refine_ls_weighting_scheme calc
_refine_ls_wR_factor_gt 0.0849
_refine_ls_wR_factor_ref 0.1029
_reflns_number_gt 3820
_reflns_number_total 5793
_reflns_threshold_expression I>2\s(I)
_cod_data_source_file ol802524r_si_002.cif
_cod_data_source_block 682618
_cod_depositor_comments
;
The following automatic conversions were performed:

'_symmetry_cell_setting' value 'Orthorhombic' changed to
'orthorhombic' according to
/home/saulius/struct/CIF-dictionaries/cif_core.dic dictionary named
'cif_core.dic' version 2.4.2 from 2011-04-26.

Automatic conversion script
Id: cif_fix_values 1715 2011-07-08 13:25:40Z adriana 
;
_cod_database_code 1503747

loop_
_symmetry_equiv_pos_as_xyz
'x, y, z'
'-x+1/2, -y, z+1/2'
'-x, y+1/2, -z+1/2'
'x+1/2, -y+1/2, -z'

loop_
_atom_site_label
_atom_site_type_symbol
_atom_site_fract_x
_atom_site_fract_y
_atom_site_fract_z
_atom_site_U_iso_or_equiv
_atom_site_adp_type
_atom_site_occupancy
_atom_site_symmetry_multiplicity
_atom_site_calc_flag
_atom_site_refinement_flags
_atom_site_disorder_assembly
_atom_site_disorder_group
Fe1 Fe 0.40279(5) 0.69692(5) 0.54731(5) 0.0420(2) Uani 1 1 d . . .
Cl1 Cl 0.30135(15) 0.59433(11) 0.50324(12) 0.0781(6) Uani 1 1 d . . .
Cl2 Cl 0.50811(12) 0.76072(12) 0.46026(11) 0.0789(6) Uani 1 1 d . . .
N1 N 0.3410(3) 0.7908(3) 0.6317(3) 0.0316(10) Uani 1 1 d . . .
C2 C 0.3717(3) 0.7855(3) 0.7150(3) 0.0295(12) Uani 1 1 d . . .
C3 C 0.3391(3) 0.8394(3) 0.7811(3) 0.0357(13) Uani 1 1 d . . .
H3 H 0.3606 0.8328 0.8399 0.043 Uiso 1 1 calc R . .
C4 C 0.2741(4) 0.9035(3) 0.7596(4) 0.0395(15) Uani 1 1 d . . .
H4 H 0.2510 0.9426 0.8035 0.047 Uiso 1 1 calc R . .
C5 C 0.2437(4) 0.9099(3) 0.6755(4) 0.0385(14) Uani 1 1 d . . .
H5 H 0.1987 0.9535 0.6605 0.046 Uiso 1 1 calc R . .
C6 C 0.2780(4) 0.8531(3) 0.6110(4) 0.0368(14) Uani 1 1 d . . .
C7 C 0.2445(4) 0.8568(4) 0.5175(3) 0.0511(16) Uani 1 1 d . . .
H7A H 0.2977 0.8506 0.4775 0.077 Uiso 1 1 calc R . .
H7B H 0.2136 0.9137 0.5069 0.077 Uiso 1 1 calc R . .
H7C H 0.2003 0.8084 0.5070 0.077 Uiso 1 1 calc R . .
C8 C 0.4401(3) 0.7154(3) 0.7309(3) 0.0352(12) Uani 1 1 d . . .
H8 H 0.4647 0.7065 0.7882 0.042 Uiso 1 1 calc R . .
N9 N 0.4666(3) 0.6664(3) 0.6675(3) 0.0365(10) Uani 1 1 d . . .
C10 C 0.5384(4) 0.5959(3) 0.6842(4) 0.0421(14) Uani 1 1 d . . .
H10 H 0.5548 0.5703 0.6255 0.051 Uiso 1 1 calc R . .
C11 C 0.4955(4) 0.5214(4) 0.7370(4) 0.0388(14) Uani 1 1 d . . .
C12 C 0.5107(4) 0.5119(4) 0.8276(4) 0.0477(16) Uani 1 1 d . . .
H12 H 0.5514 0.5514 0.8573 0.057 Uiso 1 1 calc R . .
C13 C 0.4668(5) 0.4455(4) 0.8734(4) 0.0651(19) Uani 1 1 d . . .
H13 H 0.4773 0.4399 0.9348 0.078 Uiso 1 1 calc R . .
C14 C 0.4084(5) 0.3876(4) 0.8325(5) 0.0646(19) Uani 1 1 d . . .
H14 H 0.3785 0.3423 0.8654 0.078 Uiso 1 1 calc R . .
C15 C 0.3928(5) 0.3948(4) 0.7439(5) 0.064(2) Uani 1 1 d . . .
H15 H 0.3526 0.3542 0.7150 0.077 Uiso 1 1 calc R . .
C16 C 0.4363(4) 0.4620(4) 0.6966(4) 0.0489(16) Uani 1 1 d . . .
H16 H 0.4251 0.4671 0.6352 0.059 Uiso 1 1 calc R . .
C17 C 0.6270(4) 0.6361(4) 0.7208(5) 0.0695(19) Uani 1 1 d . . .
H17A H 0.6499 0.6817 0.6803 0.104 Uiso 1 1 calc R . .
H17B H 0.6743 0.5897 0.7274 0.104 Uiso 1 1 calc R . .
H17C H 0.6141 0.6628 0.7783 0.104 Uiso 1 1 calc R . .
Fe1' Fe 0.58580(5) 0.68162(5) 0.05538(5) 0.0433(2) Uani 1 1 d . . .
Cl1' Cl 0.47865(12) 0.73574(11) -0.03726(10) 0.0678(5) Uani 1 1 d . A .
Cl2' Cl 0.69098(14) 0.58433(10) 0.00815(10) 0.0696(5) Uani 1 1 d . A .
N1' N 0.649(2) 0.7806(19) 0.1188(11) 0.030(2) Uani 0.50 1 d PU A 1
C2' C 0.6351(16) 0.7850(16) 0.2102(18) 0.028(2) Uani 0.50 1 d PU A 1
C3' C 0.6775(13) 0.8429(13) 0.2655(11) 0.033(3) Uani 0.50 1 d PU A 1
H3' H 0.6645 0.8425 0.3268 0.040 Uiso 0.50 1 calc PR A 1
C4' C 0.7391(10) 0.9015(10) 0.2306(10) 0.034(3) Uani 0.50 1 d PU A 1
H4' H 0.7715 0.9422 0.2672 0.040 Uiso 0.50 1 calc PR A 1
C5' C 0.7533(13) 0.9006(13) 0.1422(9) 0.034(3) Uani 0.50 1 d PU A 1
H5' H 0.7958 0.9423 0.1181 0.041 Uiso 0.50 1 calc PR A 1
C6' C 0.7097(15) 0.8429(14) 0.0855(10) 0.032(3) Uani 0.50 1 d PU A 1
C7' C 0.7212(17) 0.8393(16) -0.0116(10) 0.055(4) Uani 0.50 1 d PU A 1
H7D H 0.7238 0.8997 -0.0352 0.082 Uiso 0.50 1 calc PR A 1
H7E H 0.6684 0.8077 -0.0376 0.082 Uiso 0.50 1 calc PR A 1
H7F H 0.7792 0.8081 -0.0259 0.082 Uiso 0.50 1 calc PR A 1
C8' C 0.5680(16) 0.7203(13) 0.2427(18) 0.031(2) Uani 0.50 1 d PU A 1
H8' H 0.5500 0.7208 0.3028 0.037 Uiso 0.50 1 calc PR A 1
N9' N 0.533(2) 0.6630(18) 0.1902(16) 0.033(3) Uani 0.50 1 d PU A 1
C10' C 0.4628(11) 0.5992(10) 0.2258(9) 0.040(2) Uani 0.50 1 d PU A 1
H10' H 0.4310 0.6281 0.2769 0.048 Uiso 0.50 1 calc PR A 1
C11' C 0.509(3) 0.511(3) 0.259(2) 0.039(2) Uani 0.50 1 d PU A 1
C12' C 0.5565(13) 0.4611(13) 0.2008(14) 0.041(3) Uani 0.50 1 d PU A 1
H12' H 0.5562 0.4762 0.1401 0.049 Uiso 0.50 1 calc PR A 1
C13' C 0.6060(12) 0.3871(12) 0.2303(9) 0.040(3) Uani 0.50 1 d PU A 1
H13' H 0.6401 0.3515 0.1900 0.048 Uiso 0.50 1 calc PR A 1
C14' C 0.6048(12) 0.3663(12) 0.3197(11) 0.043(3) Uani 0.50 1 d PU A 1
H14' H 0.6380 0.3157 0.3395 0.052 Uiso 0.50 1 calc PR A 1
C15' C 0.5566(11) 0.4171(11) 0.3806(13) 0.041(3) Uani 0.50 1 d PU A 1
H15' H 0.5541 0.4016 0.4411 0.050 Uiso 0.50 1 calc PR A 1
C16' C 0.5117(13) 0.4930(16) 0.3476(16) 0.041(3) Uani 0.50 1 d PU A 1
H16' H 0.4826 0.5327 0.3875 0.049 Uiso 0.50 1 calc PR A 1
C17' C 0.3889(10) 0.5823(9) 0.1536(9) 0.059(4) Uani 0.50 1 d PU A 1
H17D H 0.3509 0.6356 0.1457 0.089 Uiso 0.50 1 calc PR A 1
H17E H 0.3489 0.5327 0.1712 0.089 Uiso 0.50 1 calc PR A 1
H17F H 0.4202 0.5678 0.0981 0.089 Uiso 0.50 1 calc PR A 1
N1* N 0.650(2) 0.7843(18) 0.1387(11) 0.026(2) Uani 0.50 1 d PU A 2
C2* C 0.6232(17) 0.7744(17) 0.2222(16) 0.028(2) Uani 0.50 1 d PU A 2
C3* C 0.6591(11) 0.8300(12) 0.2869(10) 0.027(3) Uani 0.50 1 d PU A 2
H3* H 0.6386 0.8250 0.3462 0.032 Uiso 0.50 1 calc PR A 2
C4* C 0.7245(11) 0.8919(11) 0.2640(9) 0.030(3) Uani 0.50 1 d PU A 2
H4* H 0.7524 0.9269 0.3087 0.036 Uiso 0.50 1 calc PR A 2
C5* C 0.7510(12) 0.9047(11) 0.1772(9) 0.029(3) Uani 0.50 1 d PU A 2
H5* H 0.7935 0.9498 0.1603 0.035 Uiso 0.50 1 calc PR A 2
C6* C 0.7102(16) 0.8456(15) 0.1148(8) 0.030(3) Uani 0.50 1 d PU A 2
C7* C 0.7356(16) 0.8532(15) 0.0182(10) 0.041(4) Uani 0.50 1 d PU A 2
H7G H 0.7854 0.8971 0.0111 0.062 Uiso 0.50 1 calc PR A 2
H7H H 0.6808 0.8719 -0.0154 0.062 Uiso 0.50 1 calc PR A 2
H7I H 0.7571 0.7955 -0.0034 0.062 Uiso 0.50 1 calc PR A 2
C8* C 0.5556(15) 0.7030(13) 0.2355(19) 0.030(3) Uani 0.50 1 d PU A 2
H8* H 0.5281 0.6961 0.2919 0.036 Uiso 0.50 1 calc PR A 2
N9* N 0.533(2) 0.6514(17) 0.1760(17) 0.034(3) Uani 0.50 1 d PU A 2
C10* C 0.4650(12) 0.5787(10) 0.1960(9) 0.040(2) Uani 0.50 1 d PU A 2
H10* H 0.4129 0.6043 0.2315 0.048 Uiso 0.50 1 calc PR A 2
C11* C 0.512(4) 0.512(3) 0.249(2) 0.038(2) Uani 0.50 1 d PU A 2
C12* C 0.5744(13) 0.4460(13) 0.2140(14) 0.041(3) Uani 0.50 1 d PU A 2
H12* H 0.5901 0.4480 0.1533 0.049 Uiso 0.50 1 calc PR A 2
C13* C 0.6127(12) 0.3797(11) 0.2658(11) 0.045(3) Uani 0.50 1 d PU A 2
H13* H 0.6531 0.3368 0.2407 0.054 Uiso 0.50 1 calc PR A 2
C14* C 0.5915(13) 0.3768(13) 0.3532(10) 0.045(3) Uani 0.50 1 d PU A 2
H14* H 0.6191 0.3330 0.3898 0.054 Uiso 0.50 1 calc PR A 2
C15* C 0.5301(11) 0.4375(12) 0.3885(14) 0.046(3) Uani 0.50 1 d PU A 2
H15* H 0.5150 0.4333 0.4493 0.056 Uiso 0.50 1 calc PR A 2
C16* C 0.4898(14) 0.5037(15) 0.3394(16) 0.043(3) Uani 0.50 1 d PU A 2
H16* H 0.4474 0.5438 0.3662 0.051 Uiso 0.50 1 calc PR A 2
C17* C 0.4252(11) 0.5449(10) 0.1096(9) 0.077(5) Uani 0.50 1 d PU A 2
H17G H 0.3824 0.4957 0.1214 0.115 Uiso 0.50 1 calc PR A 2
H17H H 0.4760 0.5242 0.0718 0.115 Uiso 0.50 1 calc PR A 2
H17I H 0.3915 0.5928 0.0800 0.115 Uiso 0.50 1 calc PR A 2

loop_
_atom_site_aniso_label
_atom_site_aniso_U_11
_atom_site_aniso_U_22
_atom_site_aniso_U_33
_atom_site_aniso_U_23
_atom_site_aniso_U_13
_atom_site_aniso_U_12
Fe1 0.0516(5) 0.0462(4) 0.0284(4) -0.0067(4) 0.0001(4) 0.0012(4)
Cl1 0.0870(13) 0.0673(11) 0.0801(14) -0.0256(10) -0.0214(10) -0.0115(10)
Cl2 0.0932(13) 0.1036(14) 0.0401(10) -0.0056(9) 0.0273(9) -0.0114(10)
N1 0.032(2) 0.033(2) 0.030(3) 0.001(2) 0.0029(19) 0.000(2)
C2 0.031(3) 0.030(3) 0.028(3) -0.001(2) 0.004(2) -0.001(2)
C3 0.041(3) 0.039(3) 0.028(3) 0.001(3) 0.007(2) -0.005(3)
C4 0.041(3) 0.030(3) 0.047(4) -0.004(3) 0.013(3) -0.003(3)
C5 0.033(3) 0.028(3) 0.055(4) 0.006(3) 0.007(3) 0.001(2)
C6 0.037(3) 0.031(3) 0.042(4) 0.009(3) -0.003(3) -0.002(3)
C7 0.055(4) 0.054(4) 0.045(4) 0.007(3) -0.015(3) 0.004(3)
C8 0.038(3) 0.040(3) 0.027(3) 0.002(3) -0.001(2) 0.003(3)
N9 0.043(2) 0.034(2) 0.033(3) 0.002(2) 0.010(2) 0.008(2)
C10 0.044(3) 0.037(3) 0.045(4) -0.003(3) 0.007(3) 0.010(3)
C11 0.042(3) 0.032(3) 0.043(4) -0.003(3) -0.003(3) 0.013(3)
C12 0.059(4) 0.041(4) 0.042(4) -0.009(3) -0.005(3) 0.011(3)
C13 0.089(5) 0.048(4) 0.058(5) 0.012(4) 0.013(4) 0.019(4)
C14 0.075(5) 0.041(4) 0.077(6) 0.015(4) 0.024(4) 0.011(4)
C15 0.068(5) 0.033(3) 0.092(6) 0.002(4) -0.010(4) -0.006(3)
C16 0.055(4) 0.047(4) 0.045(4) -0.004(3) -0.008(3) 0.010(3)
C17 0.035(3) 0.045(4) 0.128(6) 0.011(4) 0.002(4) 0.011(3)
Fe1' 0.0557(5) 0.0431(4) 0.0311(4) -0.0029(4) -0.0067(4) 0.0064(4)
Cl1' 0.0876(11) 0.0807(11) 0.0352(9) -0.0110(8) -0.0219(8) 0.0295(9)
Cl2' 0.0861(13) 0.0671(11) 0.0554(12) -0.0132(9) 0.0022(9) 0.0266(10)
N1' 0.034(4) 0.038(4) 0.020(6) 0.006(5) 0.006(5) 0.005(3)
C2' 0.028(5) 0.031(5) 0.025(5) 0.005(4) 0.007(4) 0.004(4)
C3' 0.035(6) 0.040(5) 0.024(6) 0.004(5) 0.007(5) -0.001(4)
C4' 0.037(5) 0.038(5) 0.025(7) 0.004(6) 0.007(6) -0.001(4)
C5' 0.035(4) 0.043(5) 0.025(7) 0.007(6) 0.008(6) 0.000(4)
C6' 0.037(4) 0.038(4) 0.020(7) 0.007(6) 0.002(6) 0.008(4)
C7' 0.069(10) 0.075(12) 0.019(8) 0.019(8) 0.003(8) -0.015(8)
C8' 0.031(5) 0.038(6) 0.022(5) 0.003(4) -0.002(4) 0.001(4)
N9' 0.034(4) 0.041(6) 0.025(6) 0.006(4) -0.002(5) -0.003(4)
C10' 0.036(4) 0.046(5) 0.037(6) 0.004(4) -0.004(4) -0.008(4)
C11' 0.034(4) 0.042(4) 0.040(5) 0.008(4) -0.007(5) -0.012(3)
C12' 0.040(6) 0.045(5) 0.037(5) 0.013(4) -0.011(5) -0.008(4)
C13' 0.050(5) 0.038(5) 0.033(6) 0.012(5) -0.005(5) -0.008(4)
C14' 0.049(5) 0.044(5) 0.036(7) 0.014(5) 0.002(6) -0.007(4)
C15' 0.042(7) 0.045(6) 0.038(5) 0.014(5) 0.001(5) -0.006(5)
C16' 0.040(6) 0.044(5) 0.039(5) 0.008(4) -0.007(5) -0.008(4)
C17' 0.056(8) 0.056(8) 0.065(9) 0.030(6) -0.021(6) -0.025(6)
N1* 0.028(4) 0.030(4) 0.019(6) -0.002(5) 0.000(5) 0.000(3)
C2* 0.029(5) 0.034(5) 0.020(5) 0.004(4) 0.006(4) 0.006(4)
C3* 0.027(5) 0.036(5) 0.017(6) 0.002(4) 0.011(4) 0.000(4)
C4* 0.034(5) 0.039(5) 0.017(6) 0.002(5) 0.009(5) 0.000(4)
C5* 0.037(5) 0.036(4) 0.016(7) 0.002(6) 0.012(7) -0.007(4)
C6* 0.037(4) 0.040(4) 0.014(6) 0.004(6) 0.007(6) 0.004(4)
C7* 0.055(8) 0.051(8) 0.018(8) 0.003(7) 0.002(7) -0.006(6)
C8* 0.027(5) 0.036(6) 0.028(5) 0.004(5) 0.007(4) -0.002(4)
N9* 0.033(4) 0.037(5) 0.033(6) 0.004(4) -0.005(5) -0.001(4)
C10* 0.036(4) 0.044(5) 0.040(6) 0.007(4) -0.006(5) -0.011(4)
C11* 0.036(4) 0.043(4) 0.036(5) 0.006(4) -0.011(4) -0.010(3)
C12* 0.042(5) 0.042(5) 0.038(5) 0.010(4) -0.007(5) -0.008(4)
C13* 0.051(5) 0.044(5) 0.040(7) 0.011(6) -0.003(6) -0.006(4)
C14* 0.050(6) 0.047(5) 0.038(6) 0.015(6) -0.001(6) -0.010(4)
C15* 0.049(7) 0.051(6) 0.040(5) 0.012(4) -0.003(5) -0.006(5)
C16* 0.041(6) 0.047(5) 0.040(5) 0.007(4) -0.011(5) -0.013(5)
C17* 0.090(10) 0.069(10) 0.072(9) 0.028(7) -0.059(8) -0.037(8)

loop_
_atom_type_symbol
_atom_type_description
_atom_type_scat_dispersion_real
_atom_type_scat_dispersion_imag
_atom_type_scat_source
C C 0.0033 0.0016 'International Tables Vol C Tables 4.2.6.8 and 6.1.1.4'
H H 0.0000 0.0000 'International Tables Vol C Tables 4.2.6.8 and 6.1.1.4'
N N 0.0061 0.0033 'International Tables Vol C Tables 4.2.6.8 and 6.1.1.4'
Cl Cl 0.1484 0.1585 'International Tables Vol C Tables 4.2.6.8 and 6.1.1.4'
Fe Fe 0.3463 0.8444 'International Tables Vol C Tables 4.2.6.8 and 6.1.1.4'

loop_
_geom_angle_atom_site_label_1
_geom_angle_atom_site_label_2
_geom_angle_atom_site_label_3
_geom_angle
N9 Fe1 N1 78.55(16)
N9 Fe1 Cl2 108.44(13)
N1 Fe1 Cl2 110.89(12)
N9 Fe1 Cl1 113.25(13)
N1 Fe1 Cl1 112.02(13)
Cl2 Fe1 Cl1 124.42(8)
C6 N1 C2 119.0(4)
C6 N1 Fe1 127.7(4)
C2 N1 Fe1 113.3(3)
N1 C2 C3 122.8(5)
N1 C2 C8 114.7(4)
C3 C2 C8 122.4(5)
C2 C3 C4 118.1(5)
C2 C3 H3 121.0
C4 C3 H3 121.0
C5 C4 C3 119.4(5)
C5 C4 H4 120.3
C3 C4 H4 120.3
C4 C5 C6 120.5(5)
C4 C5 H5 119.8
C6 C5 H5 119.8
N1 C6 C5 120.3(5)
N1 C6 C7 117.7(5)
C5 C6 C7 122.0(5)
C6 C7 H7A 109.5
C6 C7 H7B 109.5
H7A C7 H7B 109.5
C6 C7 H7C 109.5
H7A C7 H7C 109.5
H7B C7 H7C 109.5
N9 C8 C2 119.7(5)
N9 C8 H8 120.1
C2 C8 H8 120.1
C8 N9 C10 119.2(4)
C8 N9 Fe1 113.7(3)
C10 N9 Fe1 127.1(3)
N9 C10 C11 109.7(4)
N9 C10 C17 110.8(4)
C11 C10 C17 116.4(5)
N9 C10 H10 106.5
C11 C10 H10 106.5
C17 C10 H10 106.5
C16 C11 C12 117.8(6)
C16 C11 C10 119.8(5)
C12 C11 C10 122.3(5)
C13 C12 C11 120.1(6)
C13 C12 H12 119.9
C11 C12 H12 119.9
C14 C13 C12 121.3(7)
C14 C13 H13 119.4
C12 C13 H13 119.4
C13 C14 C15 120.0(6)
C13 C14 H14 120.0
C15 C14 H14 120.0
C14 C15 C16 119.5(6)
C14 C15 H15 120.2
C16 C15 H15 120.2
C11 C16 C15 121.3(6)
C11 C16 H16 119.4
C15 C16 H16 119.4
C10 C17 H17A 109.5
C10 C17 H17B 109.5
H17A C17 H17B 109.5
C10 C17 H17C 109.5
H17A C17 H17C 109.5
H17B C17 H17C 109.5
N1' Fe1' N9* 84.4(8)
N1' Fe1' N9' 78.6(9)
N9* Fe1' N9' 6.0(12)
N1' Fe1' N1* 6.2(11)
N9* Fe1' N1* 78.2(9)
N9' Fe1' N1* 72.4(8)
N1' Fe1' Cl2' 109.8(9)
N9* Fe1' Cl2' 113.3(9)
N9' Fe1' Cl2' 116.6(8)
N1* Fe1' Cl2' 111.4(8)
N1' Fe1' Cl1' 110.1(9)
N9* Fe1' Cl1' 113.1(10)
N9' Fe1' Cl1' 113.4(9)
N1* Fe1' Cl1' 113.1(8)
Cl2' Fe1' Cl1' 120.26(7)
C6' N1' C2' 115.0(18)
C6' N1' Fe1' 128.4(11)
C2' N1' Fe1' 116.5(18)
C3' C2' N1' 125.3(16)
C3' C2' C8' 121.2(19)
N1' C2' C8' 113(2)
C2' C3' C4' 118.0(14)
C2' C3' H3' 121.0
C4' C3' H3' 121.0
C3' C4' C5' 118.5(15)
C3' C4' H4' 120.7
C5' C4' H4' 120.7
C4' C5' C6' 123.9(16)
C4' C5' H5' 118.0
C6' C5' H5' 118.0
C5' C6' N1' 119.3(13)
C5' C6' C7' 126.5(16)
N1' C6' C7' 114.2(14)
N9' C8' C2' 120(2)
N9' C8' H8' 120.0
C2' C8' H8' 120.0
C8' N9' C10' 118.2(19)
C8' N9' Fe1' 111.2(19)
C10' N9' Fe1' 130.5(13)
N9' C10' C17' 108.2(13)
N9' C10' C11' 112(2)
C17' C10' C11' 112.3(19)
N9' C10' H10' 108.0
C17' C10' H10' 108.0
C11' C10' H10' 108.0
C12' C11' C16' 121(4)
C12' C11' C10' 118(2)
C16' C11' C10' 120(3)
C11' C12' C13' 119(2)
C11' C12' H12' 120.3
C13' C12' H12' 120.3
C14' C13' C12' 119.0(16)
C14' C13' H13' 120.5
C12' C13' H13' 120.5
C15' C14' C13' 122.2(16)
C15' C14' H14' 118.9
C13' C14' H14' 118.9
C14' C15' C16' 116.1(17)
C14' C15' H15' 121.9
C16' C15' H15' 121.9
C11' C16' C15' 122(3)
C11' C16' H16' 119.2
C15' C16' H16' 119.2
C6* N1* C2* 122.1(17)
C6* N1* Fe1' 127.6(11)
C2* N1* Fe1' 110.2(18)
N1* C2* C3* 119.8(17)
N1* C2* C8* 114(2)
C3* C2* C8* 126.3(18)
C4* C3* C2* 119.0(12)
C4* C3* H3* 120.5
C2* C3* H3* 120.5
C3* C4* C5* 121.7(14)
C3* C4* H4* 119.2
C5* C4* H4* 119.2
C4* C5* C6* 115.6(14)
C4* C5* H5* 122.2
C6* C5* H5* 122.2
N1* C6* C5* 121.6(11)
N1* C6* C7* 118.6(15)
C5* C6* C7* 119.8(16)
C6* C7* H7G 109.5
C6* C7* H7H 109.5
H7G C7* H7H 109.5
C6* C7* H7I 109.5
H7G C7* H7I 109.5
H7H C7* H7I 109.5
N9* C8* C2* 122(2)
N9* C8* H8* 118.8
C2* C8* H8* 118.8
C8* N9* C10* 119(2)
C8* N9* Fe1' 114.8(19)
C10* N9* Fe1' 126.1(13)
C11* C10* N9* 109(2)
C11* C10* C17* 115(2)
N9* C10* C17* 108.4(13)
C11* C10* H10* 108.3
N9* C10* H10* 108.3
C17* C10* H10* 108.3
C16* C11* C12* 115(3)
C16* C11* C10* 120(4)
C12* C11* C10* 124(2)
C13* C12* C11* 123(2)
C13* C12* H12* 118.7
C11* C12* H12* 118.7
C14* C13* C12* 119.2(17)
C14* C13* H13* 120.4
C12* C13* H13* 120.4
C13* C14* C15* 120.0(17)
C13* C14* H14* 120.0
C15* C14* H14* 120.0
C16* C15* C14* 122.7(18)
C16* C15* H15* 118.7
C14* C15* H15* 118.7
C15* C16* C11* 120(3)
C15* C16* H16* 120.0
C11* C16* H16* 120.0
C10* C17* H17G 109.5
C10* C17* H17H 109.5
H17G C17* H17H 109.5
C10* C17* H17I 109.5
H17G C17* H17I 109.5
H17H C17* H17I 109.5

loop_
_geom_bond_atom_site_label_1
_geom_bond_atom_site_label_2
_geom_bond_distance
Fe1 N9 2.094(4)
Fe1 N1 2.107(4)
Fe1 Cl2 2.2275(18)
Fe1 Cl1 2.2280(18)
N1 C6 1.341(6)
N1 C2 1.344(6)
C2 C3 1.375(6)
C2 C8 1.463(7)
C3 C4 1.383(7)
C3 H3 0.9500
C4 C5 1.354(7)
C4 H4 0.9500
C5 C6 1.394(7)
C5 H5 0.9500
C6 C7 1.501(7)
C7 H7A 0.9800
C7 H7B 0.9800
C7 H7C 0.9800
C8 N9 1.272(6)
C8 H8 0.9500
N9 C10 1.503(6)
C10 C11 1.512(8)
C10 C17 1.515(7)
C10 H10 1.0000
C11 C16 1.380(8)
C11 C12 1.400(8)
C12 C13 1.373(8)
C12 H12 0.9500
C13 C14 1.360(9)
C13 H13 0.9500
C14 C15 1.369(8)
C14 H14 0.9500
C15 C16 1.391(8)
C15 H15 0.9500
C16 H16 0.9500
C17 H17A 0.9800
C17 H17B 0.9800
C17 H17C 0.9800
Fe1' N1' 2.00(2)
Fe1' N9* 2.04(3)
Fe1' N9' 2.20(3)
Fe1' N1* 2.20(2)
Fe1' Cl2' 2.2246(18)
Fe1' Cl1' 2.2390(16)
N1' C6' 1.38(3)
N1' C2' 1.41(3)
C2' C3' 1.36(3)
C2' C8' 1.46(3)
C3' C4' 1.357(19)
C3' H3' 0.9500
C4' C5' 1.360(16)
C4' H4' 0.9500
C5' C6' 1.37(2)
C5' H5' 0.9500
C6' C7' 1.485(18)
C7' H7D 0.9800
C7' H7E 0.9800
C7' H7F 0.9800
C8' N9' 1.28(2)
C8' H8' 0.9500
N9' C10' 1.50(3)
C10' C17' 1.548(17)
C10' C11' 1.57(5)
C10' H10' 1.0000
C11' C12' 1.35(5)
C11' C16' 1.37(3)
C12' C13' 1.40(2)
C12' H12' 0.9500
C13' C14' 1.394(18)
C13' H13' 0.9500
C14' C15' 1.39(2)
C14' H14' 0.9500
C15' C16' 1.41(2)
C15' H15' 0.9500
C16' H16' 0.9500
C17' H17D 0.9800
C17' H17E 0.9800
C17' H17F 0.9800
N1* C6* 1.32(3)
N1* C2* 1.33(2)
C2* C3* 1.39(3)
C2* C8* 1.46(2)
C3* C4* 1.368(19)
C3* H3* 0.9500
C4* C5* 1.387(16)
C4* H4* 0.9500
C5* C6* 1.43(2)
C5* H5* 0.9500
C6* C7* 1.516(18)
C7* H7G 0.9800
C7* H7H 0.9800
C7* H7I 0.9800
C8* N9* 1.24(2)
C8* H8* 0.9500
N9* C10* 1.50(3)
C10* C11* 1.45(5)
C10* C17* 1.520(17)
C10* H10* 1.0000
C11* C16* 1.42(4)
C11* C12* 1.44(5)
C12* C13* 1.39(2)
C12* H12* 0.9500
C13* C14* 1.363(19)
C13* H13* 0.9500
C14* C15* 1.38(2)
C14* H14* 0.9500
C15* C16* 1.37(2)
C15* H15* 0.9500
C16* H16* 0.9500
C17* H17G 0.9800
C17* H17H 0.9800
C17* H17I 0.9800

loop_
_geom_torsion_atom_site_label_1
_geom_torsion_atom_site_label_2
_geom_torsion_atom_site_label_3
_geom_torsion_atom_site_label_4
_geom_torsion
N9 Fe1 N1 C6 179.6(4)
Cl2 Fe1 N1 C6 74.1(4)
Cl1 Fe1 N1 C6 -69.7(4)
N9 Fe1 N1 C2 0.5(3)
Cl2 Fe1 N1 C2 -105.0(3)
Cl1 Fe1 N1 C2 111.2(3)
C6 N1 C2 C3 2.2(7)
Fe1 N1 C2 C3 -178.7(4)
C6 N1 C2 C8 179.9(4)
Fe1 N1 C2 C8 -0.9(5)
N1 C2 C3 C4 -2.1(7)
C8 C2 C3 C4 -179.7(5)
C2 C3 C4 C5 1.2(7)
C3 C4 C5 C6 -0.5(8)
C2 N1 C6 C5 -1.3(7)
Fe1 N1 C6 C5 179.6(4)
C2 N1 C6 C7 -179.5(5)
Fe1 N1 C6 C7 1.5(7)
C4 C5 C6 N1 0.5(8)
C4 C5 C6 C7 178.6(5)
N1 C2 C8 N9 0.9(7)
C3 C2 C8 N9 178.7(5)
C2 C8 N9 C10 178.7(4)
C2 C8 N9 Fe1 -0.4(6)
N1 Fe1 N9 C8 -0.1(4)
Cl2 Fe1 N9 C8 108.4(4)
Cl1 Fe1 N9 C8 -109.3(4)
N1 Fe1 N9 C10 -179.1(4)
Cl2 Fe1 N9 C10 -70.7(4)
Cl1 Fe1 N9 C10 71.6(4)
C8 N9 C10 C11 71.8(6)
Fe1 N9 C10 C11 -109.1(4)
C8 N9 C10 C17 -58.0(7)
Fe1 N9 C10 C17 121.1(4)
N9 C10 C11 C16 75.5(7)
C17 C10 C11 C16 -157.8(5)
N9 C10 C11 C12 -102.0(6)
C17 C10 C11 C12 24.7(8)
C16 C11 C12 C13 -0.5(8)
C10 C11 C12 C13 177.0(5)
C11 C12 C13 C14 0.3(9)
C12 C13 C14 C15 0.2(10)
C13 C14 C15 C16 -0.6(10)
C12 C11 C16 C15 0.1(9)
C10 C11 C16 C15 -177.4(5)
C14 C15 C16 C11 0.4(10)
N9* Fe1' N1' C6' 178(2)
N9' Fe1' N1' C6' 180(3)
N1* Fe1' N1' C6' 171(18)
Cl2' Fe1' N1' C6' 65(2)
Cl1' Fe1' N1' C6' -69(2)
N9* Fe1' N1' C2' 2(2)
N9' Fe1' N1' C2' 4(2)
N1* Fe1' N1' C2' -5(14)
Cl2' Fe1' N1' C2' -111(2)
Cl1' Fe1' N1' C2' 115(2)
C6' N1' C2' C3' -2(4)
Fe1' N1' C2' C3' 174.8(19)
C6' N1' C2' C8' 178(2)
Fe1' N1' C2' C8' -6(3)
N1' C2' C3' C4' 0(3)
C8' C2' C3' C4' -180(2)
C2' C3' C4' C5' 2(2)
C3' C4' C5' C6' -1(2)
C4' C5' C6' N1' -1(3)
C4' C5' C6' C7' 179(2)
C2' N1' C6' C5' 3(3)
Fe1' N1' C6' C5' -174(2)
C2' N1' C6' C7' -178(2)
Fe1' N1' C6' C7' 6(3)
C3' C2' C8' N9' -176(2)
N1' C2' C8' N9' 5(3)
C2' C8' N9' C10' -179(2)
C2' C8' N9' Fe1' -2(3)
N1' Fe1' N9' C8' -1(2)
N9* Fe1' N9' C8' 163(19)
N1* Fe1' N9' C8' 0(2)
Cl2' Fe1' N9' C8' 105.5(19)
Cl1' Fe1' N9' C8' -108.4(19)
N1' Fe1' N9' C10' 175(3)
N9* Fe1' N9' C10' -21(15)
N1* Fe1' N9' C10' 176(3)
Cl2' Fe1' N9' C10' -78(3)
Cl1' Fe1' N9' C10' 68(2)
C8' N9' C10' C17' 144(2)
Fe1' N9' C10' C17' -33(3)
C8' N9' C10' C11' -92(3)
Fe1' N9' C10' C11' 92(3)
N9' C10' C11' C12' -61(4)
C17' C10' C11' C12' 61(4)
N9' C10' C11' C16' 110(3)
C17' C10' C11' C16' -128(3)
C16' C11' C12' C13' 3(5)
C10' C11' C12' C13' 174(2)
C11' C12' C13' C14' 0(3)
C12' C13' C14' C15' -1(2)
C13' C14' C15' C16' -2(2)
C12' C11' C16' C15' -6(6)
C10' C11' C16' C15' -177(2)
C14' C15' C16' C11' 6(3)
N1' Fe1' N1* C6* -10(14)
N9* Fe1' N1* C6* 177(2)
N9' Fe1' N1* C6* 179(3)
Cl2' Fe1' N1* C6* 67(2)
Cl1' Fe1' N1* C6* -72(2)
N1' Fe1' N1* C2* 173(17)
N9* Fe1' N1* C2* 0(2)
N9' Fe1' N1* C2* 2(2)
Cl2' Fe1' N1* C2* -110.3(19)
Cl1' Fe1' N1* C2* 110.6(18)
C6* N1* C2* C3* 0(4)
Fe1' N1* C2* C3* 177.0(16)
C6* N1* C2* C8* 180(2)
Fe1' N1* C2* C8* -3(3)
N1* C2* C3* C4* -2(3)
C8* C2* C3* C4* 178(2)
C2* C3* C4* C5* 4(2)
C3* C4* C5* C6* -4(2)
C2* N1* C6* C5* 1(3)
Fe1' N1* C6* C5* -175.9(18)
C2* N1* C6* C7* -179(3)
Fe1' N1* C6* C7* 4(3)
C4* C5* C6* N1* 1(2)
C4* C5* C6* C7* -179.1(18)
N1* C2* C8* N9* 7(3)
C3* C2* C8* N9* -173(2)
C2* C8* N9* C10* 179(2)
C2* C8* N9* Fe1' -6(3)
N1' Fe1' N9* C8* 2(2)
N9' Fe1' N9* C8* -13(16)
N1* Fe1' N9* C8* 3(2)
Cl2' Fe1' N9* C8* 112(2)
Cl1' Fe1' N9* C8* -107(2)
N1' Fe1' N9* C10* 177(2)
N9' Fe1' N9* C10* 161(19)
N1* Fe1' N9* C10* 178(3)
Cl2' Fe1' N9* C10* -74(2)
Cl1' Fe1' N9* C10* 68(2)
C8* N9* C10* C11* -73(3)
Fe1' N9* C10* C11* 113(3)
C8* N9* C10* C17* 162(2)
Fe1' N9* C10* C17* -13(3)
N9* C10* C11* C16* 108(4)
C17* C10* C11* C16* -131(3)
N9* C10* C11* C12* -79(4)
C17* C10* C11* C12* 43(5)
C16* C11* C12* C13* -1(5)
C10* C11* C12* C13* -175(3)
C11* C12* C13* C14* -1(3)
C12* C13* C14* C15* 2(2)
C13* C14* C15* C16* -2(3)
C14* C15* C16* C11* -1(3)
C12* C11* C16* C15* 2(5)
C10* C11* C16* C15* 176(3)
